data_4062121
loop_
_publ_author_name
'Pizzotti, Maddalena'
'Ugo, Renato'
'Dragonetti, Claudia'
'Annoni, Elisabetta'
'Demartin, Francesco'
'Mussini, Patrizia'

_publ_section_title
;
 Unexpected Formation of a Weak Metal-Metal Bond: Synthesis,
 Electronic Properties, and Second-Order NLO Responses of Push-Pull Late-Early
 Heteronuclear Bimetallic Complexes with W(CO)~3~(1,10-phenanthroline) Acting
 as a Donor Ligand
;
_journal_issue 20
_journal_name_full Organometallics
_journal_page_first 4001
_journal_page_last 4011
_journal_paper_doi 10.1021/om030247f
_journal_volume 22
_journal_year 2003
_chemical_formula_sum 'C18 H8 Cl2 N2 O6 Os W'
_chemical_formula_weight 793.21
_space_group_IT_number 2
_symmetry_cell_setting triclinic
_symmetry_space_group_name_Hall '-P 1'
_symmetry_space_group_name_H-M 'P -1'
_cell_angle_alpha 83.580(10)
_cell_angle_beta 88.500(10)
_cell_angle_gamma 82.000(10)
_cell_formula_units_Z 2
_cell_length_a 7.3963(7)
_cell_length_b 11.3377(11)
_cell_length_c 12.3266(12)
_cell_measurement_temperature 293(2)
_cell_volume 1017.1(2)
_diffrn_ambient_temperature 293(2)
_exptl_crystal_density_diffrn 2.590
_refine_ls_R_factor_obs 0.0305
_refine_ls_wR_factor_obs 0.0747
_cod_database_code 4062121

loop_
_symmetry_equiv_pos_as_xyz
'x, y, z'
'-x, -y, -z'

loop_
_atom_site_aniso_label
_atom_site_aniso_U_11
_atom_site_aniso_U_22
_atom_site_aniso_U_33
_atom_site_aniso_U_23
_atom_site_aniso_U_13
_atom_site_aniso_U_12
Os 0.05170(15) 0.04292(14) 0.03327(13) -0.01210(10) 0.00650(10) -0.01120(10)
W 0.05071(15) 0.02952(12) 0.03276(13) -0.00673(9) 0.00559(10) -0.00682(9)
Cl1 0.0494(8) 0.0732(11) 0.0498(9) -0.0298(8) 0.0063(7) -0.0023(8)
Cl2 0.0964(14) 0.0522(10) 0.0691(12) 0.0109(9) -0.0150(10) -0.0236(10)
O13 0.076(4) 0.078(4) 0.099(5) 0.013(3) -0.022(3) 0.009(3)
O15 0.056(3) 0.146(6) 0.059(3) -0.027(3) 0.022(3) -0.013(3)
O14 0.157(6) 0.035(3) 0.103(5) 0.002(3) 0.000(4) -0.022(3)
O16 0.171(7) 0.080(4) 0.071(4) -0.008(3) 0.011(4) -0.079(5)
O17 0.113(5) 0.081(4) 0.068(4) -0.033(3) 0.038(3) -0.007(3)
O18 0.095(5) 0.128(6) 0.065(4) 0.005(4) -0.032(4) -0.005(4)
N2 0.058(3) 0.059(3) 0.029(2) -0.005(2) 0.006(2) -0.002(3)
N1 0.052(3) 0.030(2) 0.044(3) -0.006(2) -0.012(2) -0.011(2)
C12 0.035(3) 0.068(4) 0.048(4) -0.025(3) -0.007(3) 0.010(3)
C11 0.084(5) 0.089(6) 0.043(4) 0.012(4) 0.013(4) -0.005(4)
C10 0.081(6) 0.137(9) 0.053(5) 0.009(6) 0.025(4) 0.001(6)
C9 0.073(5) 0.182(11) 0.035(4) -0.027(6) 0.010(4) 0.020(6)
C8 0.043(4) 0.124(7) 0.055(5) -0.051(5) -0.012(3) 0.024(4)
C7 0.058(6) 0.165(11) 0.106(8) -0.106(8) -0.030(5) 0.048(6)
C6 0.068(6) 0.095(7) 0.148(10) -0.100(7) -0.051(6) 0.040(5)
C5 0.048(4) 0.054(4) 0.121(7) -0.046(5) -0.046(4) 0.014(3)
C4 0.075(5) 0.032(4) 0.160(10) -0.025(5) -0.060(6) 0.004(4)
C3 0.079(5) 0.044(4) 0.114(7) 0.023(4) -0.045(5) -0.026(4)
C2 0.075(5) 0.045(3) 0.059(4) 0.005(3) -0.024(3) -0.024(3)
C1 0.038(3) 0.044(3) 0.060(4) -0.026(3) -0.020(3) 0.010(2)
C13 0.068(4) 0.040(3) 0.050(4) 0.001(3) -0.003(3) 0.005(3)
C15 0.061(4) 0.057(4) 0.049(4) -0.011(3) 0.005(3) -0.005(3)
C14 0.088(5) 0.037(3) 0.058(4) -0.010(3) 0.016(4) -0.010(3)
C16 0.088(5) 0.068(5) 0.045(4) -0.016(3) 0.007(3) -0.034(4)
C17 0.068(4) 0.058(4) 0.041(3) -0.010(3) 0.012(3) -0.015(3)
C18 0.067(5) 0.080(5) 0.051(4) -0.014(4) 0.002(4) -0.014(4)

loop_
_atom_site_label
_atom_site_type_symbol
_atom_site_fract_x
_atom_site_fract_y
_atom_site_fract_z
_atom_site_U_iso_or_equiv
_atom_site_thermal_displace_type
_atom_site_occupancy
_atom_site_calc_flag
_atom_site_refinement_flags
_atom_site_disorder_group
Os Os 0.17924(3) 0.21266(2) 0.56868(2) 0.04170(8) Uani 1 d . .
W W 0.35708(3) 0.21416(2) 0.78057(2) 0.03739(8) Uani 1 d . .
Cl1 Cl 0.0347(2) 0.3010(2) 0.72232(14) 0.0564(4) Uani 1 d . .
Cl2 Cl 0.2710(3) 0.4046(2) 0.5026(2) 0.0724(5) Uani 1 d . .
O13 O 0.7327(8) 0.1023(5) 0.8784(5) 0.088(2) Uani 1 d . .
O15 O 0.6419(7) 0.1973(6) 0.5908(4) 0.086(2) Uani 1 d . .
O14 O 0.3216(10) -0.0554(4) 0.8237(5) 0.098(2) Uani 1 d . .
O16 O 0.0340(11) -0.0188(5) 0.6423(5) 0.101(2) Uani 1 d . .
O17 O 0.4246(9) 0.1007(5) 0.3985(5) 0.087(2) Uani 1 d . .
O18 O -0.1254(9) 0.2908(6) 0.4039(5) 0.098(2) Uani 1 d . .
N2 N 0.2527(7) 0.2498(5) 0.9460(4) 0.0494(12) Uani 1 d . .
N1 N 0.3817(6) 0.4065(4) 0.7954(4) 0.0414(11) Uani 1 d . .
C12 C 0.2527(8) 0.3640(6) 0.9735(5) 0.050(2) Uani 1 d . .
C11 C 0.1911(11) 0.1688(8) 1.0220(6) 0.074(2) Uani 1 d . .
H11 H 0.1889(11) 0.0912(8) 1.0050(6) 0.089 Uiso 1 calc R .
C10 C 0.1321(12) 0.1973(11) 1.1230(7) 0.094(3) Uani 1 d . .
H10 H 0.0941(12) 0.1385(11) 1.1738(7) 0.113 Uiso 1 calc R .
C9 C 0.1285(12) 0.3077(12) 1.1493(7) 0.099(4) Uani 1 d . .
H9 H 0.0836(12) 0.3264(12) 1.2173(7) 0.119 Uiso 1 calc R .
C8 C 0.1908(9) 0.3954(9) 1.0766(6) 0.074(3) Uani 1 d . .
C7 C 0.1925(13) 0.5176(12) 1.0939(9) 0.108(5) Uani 1 d . .
H7 H 0.1520(13) 0.5421(12) 1.1609(9) 0.130 Uiso 1 calc R .
C6 C 0.2491(13) 0.5974(9) 1.0192(10) 0.101(4) Uani 1 d . .
H6 H 0.2457(13) 0.6760(9) 1.0351(10) 0.121 Uiso 1 calc R .
C5 C 0.3161(9) 0.5667(6) 0.9134(7) 0.073(3) Uani 1 d . .
C4 C 0.3830(12) 0.6468(6) 0.8316(10) 0.088(3) Uani 1 d . .
H4 H 0.3826(12) 0.7268(6) 0.8418(10) 0.105 Uiso 1 calc R .
C3 C 0.4471(11) 0.6049(7) 0.7388(8) 0.079(3) Uani 1 d . .
H3 H 0.4927(11) 0.6566(7) 0.6843(8) 0.095 Uiso 1 calc R .
C2 C 0.4471(10) 0.4852(6) 0.7220(6) 0.058(2) Uani 1 d . .
H2 H 0.4948(10) 0.4595(6) 0.6567(6) 0.070 Uiso 1 calc R .
C1 C 0.3170(8) 0.4476(5) 0.8924(5) 0.0470(15) Uani 1 d . .
C13 C 0.5937(10) 0.1464(6) 0.8438(5) 0.054(2) Uani 1 d . .
C15 C 0.5214(9) 0.2058(6) 0.6527(6) 0.056(2) Uani 1 d . .
C14 C 0.3296(11) 0.0452(6) 0.8011(6) 0.061(2) Uani 1 d . .
C16 C 0.0937(11) 0.0656(7) 0.6177(6) 0.064(2) Uani 1 d . .
C17 C 0.3315(10) 0.1395(6) 0.4620(5) 0.055(2) Uani 1 d . .
C18 C -0.0174(11) 0.2601(7) 0.4667(6) 0.065(2) Uani 1 d . .

loop_
_geom_bond_atom_site_label_1
_geom_bond_atom_site_label_2
_geom_bond_distance
_geom_bond_site_symmetry_2
_geom_bond_publ_flag
Os C16 1.895(7) . ?
Os C17 1.896(7) . ?
Os C18 1.927(8) . ?
Os Cl1 2.399(2) . ?
Os Cl2 2.418(2) . ?
Os W 2.9578(4) . ?
W C14 1.942(6) . ?
W C13 1.956(7) . ?
W C15 1.967(7) . ?
W N2 2.220(5) . ?
W N1 2.242(4) . ?
W Cl1 2.539(2) . ?
O13 C13 1.149(8) . ?
O15 C15 1.159(8) . ?
O14 C14 1.153(8) . ?
O16 C16 1.118(9) . ?
O17 C17 1.115(8) . ?
O18 C18 1.119(9) . ?
N2 C11 1.353(8) . ?
N2 C12 1.376(8) . ?
N1 C2 1.329(8) . ?
N1 C1 1.382(8) . ?
C12 C8 1.406(9) . ?
C12 C1 1.418(9) . ?
C11 C10 1.366(12) . ?
C10 C9 1.325(15) . ?
C9 C8 1.382(14) . ?
C8 C7 1.427(14) . ?
C7 C6 1.319(15) . ?
C6 C5 1.444(14) . ?
C5 C1 1.401(8) . ?
C5 C4 1.408(13) . ?
C4 C3 1.338(13) . ?
C3 C2 1.395(10) . ?
